data_4115654
loop_
_publ_author_name
'Bao-Tsan Ko'
'Chu-Chieh Lin'

_publ_section_title
;
 Synthesis, Characterization, and Catalysis of Mixed-Ligand Lithium
 Aggregates, Excellent Initiators for the Ring-Opening Polymerization of
 l-Lactide
;
_journal_name_full 'Journal of the American Chemical Society'
_journal_page_first 7973
_journal_page_last 7977
_journal_paper_doi 10.1021/ja010604i
_journal_volume 123
_journal_year 2001
_chemical_formula_sum 'C68 H106 Li6 O8'
_chemical_formula_weight 1093.17
_chemical_name_systematic
; 
 ? 
;
_space_group_IT_number 14
_symmetry_cell_setting monoclinic
_symmetry_space_group_name_Hall '-P 2yn'
_symmetry_space_group_name_H-M 'P 1 21/n 1'
_atom_sites_solution_hydrogens geom
_atom_sites_solution_primary direct
_atom_sites_solution_secondary difmap
_audit_creation_method SHELXL-97
_cell_angle_alpha 90.00
_cell_angle_beta 98.519(2)
_cell_angle_gamma 90.00
_cell_formula_units_Z 4
_cell_length_a 14.3036(15)
_cell_length_b 18.577(2)
_cell_length_c 26.811(3)
_cell_measurement_temperature 293(2)
_cell_volume 7045.6(13)
_computing_cell_refinement 'Bruker SMART'
_computing_data_collection 'Bruker SMART'
_computing_data_reduction 'Bruker SHELXTL'
_computing_molecular_graphics 'Bruker SHELXTL'
_computing_publication_material 'Bruker SHELXTL'
_computing_structure_refinement 'SHELXL-97 (Sheldrick, 1997)'
_computing_structure_solution 'SHELXS-97 (Sheldrick, 1990)'
_diffrn_ambient_temperature 293(2)
_diffrn_measured_fraction_theta_full 0.997
_diffrn_measured_fraction_theta_max 0.997
_diffrn_measurement_device_type 'CCD area detector'
_diffrn_measurement_method 'phi and omega scans'
_diffrn_radiation_monochromator graphite
_diffrn_radiation_source 'fine-focus sealed tube'
_diffrn_radiation_type MoK\a
_diffrn_radiation_wavelength 0.71073
_diffrn_reflns_av_R_equivalents 0.1213
_diffrn_reflns_av_sigmaI/netI 0.1529
_diffrn_reflns_limit_h_max 12
_diffrn_reflns_limit_h_min -16
_diffrn_reflns_limit_k_max 22
_diffrn_reflns_limit_k_min -21
_diffrn_reflns_limit_l_max 31
_diffrn_reflns_limit_l_min -27
_diffrn_reflns_number 36759
_diffrn_reflns_theta_full 25.03
_diffrn_reflns_theta_max 25.03
_diffrn_reflns_theta_min 1.88
_exptl_absorpt_coefficient_mu 0.064
_exptl_absorpt_correction_type none
_exptl_crystal_density_diffrn 1.031
_exptl_crystal_F_000 2384
_refine_diff_density_max 0.399
_refine_diff_density_min -0.258
_refine_diff_density_rms 0.050
_refine_ls_extinction_method none
_refine_ls_goodness_of_fit_ref 0.927
_refine_ls_hydrogen_treatment mixed
_refine_ls_matrix_type full
_refine_ls_number_parameters 739
_refine_ls_number_reflns 12412
_refine_ls_number_restraints 0
_refine_ls_restrained_S_all 0.927
_refine_ls_R_factor_all 0.2154
_refine_ls_R_factor_gt 0.0759
_refine_ls_shift/su_max 0.015
_refine_ls_shift/su_mean 0.001
_refine_ls_structure_factor_coef Fsqd
_refine_ls_weighting_details 'calc w=1/[\s^2^(Fo^2^)+(0.1000P)^2^+0.0000P] where P=(Fo^2^+2Fc^2^)/3'
_refine_ls_weighting_scheme calc
_refine_ls_wR_factor_gt 0.1824
_refine_ls_wR_factor_ref 0.2353
_reflns_number_gt 4137
_reflns_number_total 12412
_reflns_threshold_expression >2sigma(I)
_cod_data_source_file ja010604i_3.cif
_cod_data_source_block kb64m
_cod_database_code 4115654

loop_
_symmetry_equiv_pos_as_xyz
'x, y, z'
'-x+1/2, y+1/2, -z+1/2'
'-x, -y, -z'
'x-1/2, -y-1/2, z-1/2'

loop_
_atom_site_label
_atom_site_type_symbol
_atom_site_fract_x
_atom_site_fract_y
_atom_site_fract_z
_atom_site_U_iso_or_equiv
_atom_site_adp_type
_atom_site_occupancy
_atom_site_symmetry_multiplicity
_atom_site_calc_flag
_atom_site_refinement_flags
Li1 Li 0.4147(5) 0.6667(4) 0.1344(3) 0.064(2) Uani 1 1 d .
Li2 Li 0.2505(6) 0.6963(4) 0.1465(3) 0.069(2) Uani 1 1 d .
Li3 Li 0.2207(6) 0.5821(4) 0.0944(3) 0.079(2) Uani 1 1 d .
Li4 Li 0.1722(6) 0.6807(4) 0.0281(3) 0.075(2) Uani 1 1 d .
Li5 Li 0.3394(5) 0.6428(4) 0.0125(3) 0.060(2) Uani 1 1 d .
Li6 Li 0.3779(5) 0.7540(4) 0.0620(3) 0.066(2) Uani 1 1 d .
O1 O 0.35171(19) 0.75615(13) 0.13565(10) 0.0542(8) Uani 1 1 d .
O2 O 0.32144(19) 0.60682(13) 0.15372(10) 0.0551(8) Uani 1 1 d .
O3 O 0.1527(2) 0.67137(15) 0.09830(12) 0.0691(9) Uani 1 1 d .
O4 O 0.2372(2) 0.58844(14) 0.02365(11) 0.0666(9) Uani 1 1 d .
O5 O 0.28239(18) 0.73623(13) 0.00778(10) 0.0513(7) Uani 1 1 d .
O6 O 0.44513(19) 0.66751(13) 0.05835(10) 0.0531(8) Uani 1 1 d .
O7 O 0.1693(4) 0.4872(2) 0.0790(2) 0.1331(17) Uani 1 1 d .
O8 O 0.0339(3) 0.7077(3) 0.01159(19) 0.1205(15) Uani 1 1 d .
C1 C 0.5275(3) 0.6425(2) 0.08374(15) 0.0479(11) Uani 1 1 d .
C2 C 0.6136(3) 0.6816(2) 0.08500(16) 0.0532(11) Uani 1 1 d .
C3 C 0.6899(3) 0.6579(2) 0.11860(17) 0.0625(13) Uani 1 1 d .
H3A H 0.7458 0.6839 0.1202 0.075 Uiso 1 1 calc R
C4 C 0.6907(3) 0.5990(2) 0.15002(18) 0.0620(13) Uani 1 1 d .
C5 C 0.6073(3) 0.5595(2) 0.14463(16) 0.0580(12) Uani 1 1 d .
H5A H 0.6053 0.5180 0.1639 0.070 Uiso 1 1 calc R
C6 C 0.5275(3) 0.5787(2) 0.11222(16) 0.0481(11) Uani 1 1 d .
C7 C 0.4435(3) 0.5265(2) 0.10306(16) 0.0526(11) Uani 1 1 d .
H7A H 0.3904 0.5528 0.0841 0.063 Uiso 1 1 calc R
C8 C 0.4116(3) 0.4996(2) 0.15107(16) 0.0496(11) Uani 1 1 d .
C9 C 0.4407(3) 0.4337(2) 0.17185(17) 0.0625(13) Uani 1 1 d .
H9A H 0.4807 0.4057 0.1556 0.075 Uiso 1 1 calc R
C10 C 0.4130(4) 0.4078(2) 0.21554(18) 0.0653(13) Uani 1 1 d .
C11 C 0.3567(3) 0.4527(2) 0.23971(18) 0.0662(13) Uani 1 1 d .
H11A H 0.3396 0.4373 0.2701 0.079 Uiso 1 1 calc R
C12 C 0.3242(3) 0.5194(2) 0.22131(17) 0.0556(12) Uani 1 1 d .
C13 C 0.3517(3) 0.5437(2) 0.17612(16) 0.0525(11) Uani 1 1 d .
C14 C 0.6254(3) 0.7433(2) 0.04833(18) 0.0582(12) Uani 1 1 d .
C15 C 0.5483(4) 0.8015(2) 0.04619(19) 0.0794(15) Uani 1 1 d .
H15A H 0.5501 0.8227 0.0789 0.119 Uiso 1 1 calc R
H15B H 0.4874 0.7800 0.0359 0.119 Uiso 1 1 calc R
H15C H 0.5593 0.8379 0.0224 0.119 Uiso 1 1 calc R
C16 C 0.6209(4) 0.7107(3) -0.0047(2) 0.0949(18) Uani 1 1 d .
H16A H 0.6687 0.6744 -0.0043 0.142 Uiso 1 1 calc R
H16B H 0.6313 0.7479 -0.0282 0.142 Uiso 1 1 calc R
H16C H 0.5597 0.6896 -0.0148 0.142 Uiso 1 1 calc R
C17 C 0.7199(4) 0.7817(3) 0.0609(2) 0.121(2) Uani 1 1 d .
H17A H 0.7250 0.8022 0.0940 0.181 Uiso 1 1 calc R
H17B H 0.7241 0.8192 0.0367 0.181 Uiso 1 1 calc R
H17C H 0.7703 0.7478 0.0598 0.181 Uiso 1 1 calc R
C18 C 0.7774(4) 0.5788(3) 0.1882(2) 0.0788(16) Uani 1 1 d .
C19 C 0.8518(5) 0.5464(5) 0.1601(3) 0.201(4) Uani 1 1 d .
H19A H 0.9064 0.5336 0.1837 0.301 Uiso 1 1 calc R
H19B H 0.8693 0.5809 0.1365 0.301 Uiso 1 1 calc R
H19C H 0.8267 0.5041 0.1424 0.301 Uiso 1 1 calc R
C20 C 0.7581(5) 0.5210(5) 0.2239(3) 0.224(5) Uani 1 1 d .
H20A H 0.7124 0.5378 0.2440 0.336 Uiso 1 1 calc R
H20B H 0.8156 0.5087 0.2454 0.336 Uiso 1 1 calc R
H20C H 0.7338 0.4793 0.2052 0.336 Uiso 1 1 calc R
C21 C 0.8181(7) 0.6427(4) 0.2151(3) 0.254(7) Uani 1 1 d .
H21A H 0.7728 0.6632 0.2341 0.381 Uiso 1 1 calc R
H21B H 0.8342 0.6774 0.1913 0.381 Uiso 1 1 calc R
H21C H 0.8739 0.6293 0.2377 0.381 Uiso 1 1 calc R
C22 C 0.4698(4) 0.4659(2) 0.06913(18) 0.0774(15) Uani 1 1 d .
H22A H 0.4181 0.4326 0.0626 0.116 Uiso 1 1 calc R
H22B H 0.5247 0.4412 0.0857 0.116 Uiso 1 1 calc R
H22C H 0.4830 0.4858 0.0379 0.116 Uiso 1 1 calc R
C23 C 0.4449(5) 0.3335(3) 0.2360(2) 0.0935(19) Uani 1 1 d .
C24 C 0.4291(8) 0.2775(3) 0.1964(3) 0.208(5) Uani 1 1 d .
H24A H 0.3625 0.2717 0.1857 0.312 Uiso 1 1 calc R
H24B H 0.4556 0.2327 0.2097 0.312 Uiso 1 1 calc R
H24C H 0.4590 0.2917 0.1682 0.312 Uiso 1 1 calc R
C25 C 0.5517(8) 0.3351(4) 0.2493(5) 0.244(6) Uani 1 1 d .
H25A H 0.5738 0.2891 0.2624 0.366 Uiso 1 1 calc R
H25B H 0.5696 0.3716 0.2742 0.366 Uiso 1 1 calc R
H25C H 0.5792 0.3457 0.2196 0.366 Uiso 1 1 calc R
C26 C 0.4028(8) 0.3109(4) 0.2797(3) 0.253(7) Uani 1 1 d .
H26A H 0.3352 0.3105 0.2712 0.379 Uiso 1 1 calc R
H26B H 0.4208 0.3439 0.3070 0.379 Uiso 1 1 calc R
H26C H 0.4246 0.2635 0.2897 0.379 Uiso 1 1 calc R
C27 C 0.2618(4) 0.5652(2) 0.25132(19) 0.0671(13) Uani 1 1 d .
C28 C 0.2480(4) 0.5283(3) 0.3018(2) 0.108(2) Uani 1 1 d .
H28A H 0.3085 0.5201 0.3217 0.162 Uiso 1 1 calc R
H28B H 0.2161 0.4831 0.2948 0.162 Uiso 1 1 calc R
H28C H 0.2107 0.5588 0.3201 0.162 Uiso 1 1 calc R
C29 C 0.1634(4) 0.5765(3) 0.2217(2) 0.0976(18) Uani 1 1 d .
H29A H 0.1687 0.6001 0.1904 0.146 Uiso 1 1 calc R
H29B H 0.1267 0.6059 0.2410 0.146 Uiso 1 1 calc R
H29C H 0.1330 0.5308 0.2150 0.146 Uiso 1 1 calc R
C30 C 0.3095(4) 0.6373(3) 0.2656(2) 0.0965(18) Uani 1 1 d .
H30A H 0.3199 0.6623 0.2355 0.145 Uiso 1 1 calc R
H30B H 0.3690 0.6292 0.2865 0.145 Uiso 1 1 calc R
H30C H 0.2696 0.6658 0.2836 0.145 Uiso 1 1 calc R
C31 C 0.3772(3) 0.8264(2) 0.13332(16) 0.0509(11) Uani 1 1 d .
C32 C 0.4549(3) 0.8559(2) 0.16564(16) 0.0598(13) Uani 1 1 d .
C33 C 0.4827(3) 0.9250(2) 0.15511(17) 0.0607(13) Uani 1 1 d .
H33A H 0.5342 0.9442 0.1761 0.073 Uiso 1 1 calc R
C34 C 0.4402(3) 0.9677(2) 0.11593(16) 0.0537(12) Uani 1 1 d .
C35 C 0.3610(3) 0.9386(2) 0.08715(16) 0.0543(12) Uani 1 1 d .
H35A H 0.3287 0.9662 0.0612 0.065 Uiso 1 1 calc R
C36 C 0.3278(3) 0.8704(2) 0.09524(15) 0.0458(11) Uani 1 1 d .
C37 C 0.2310(3) 0.8484(2) 0.06697(15) 0.0491(11) Uani 1 1 d .
H37A H 0.2214 0.7976 0.0748 0.059 Uiso 1 1 calc R
C38 C 0.2216(3) 0.8549(2) 0.00976(15) 0.0471(11) Uani 1 1 d .
C39 C 0.1837(3) 0.9155(2) -0.01585(18) 0.0566(12) Uani 1 1 d .
H39A H 0.1656 0.9539 0.0028 0.068 Uiso 1 1 calc R
C40 C 0.1720(3) 0.9213(2) -0.06710(19) 0.0595(12) Uani 1 1 d .
C41 C 0.2022(3) 0.8632(2) -0.09337(17) 0.0583(12) Uani 1 1 d .
H41A H 0.1963 0.8667 -0.1283 0.070 Uiso 1 1 calc R
C42 C 0.2408(3) 0.8001(2) -0.07075(16) 0.0484(11) Uani 1 1 d .
C43 C 0.2495(3) 0.7957(2) -0.01843(16) 0.0451(10) Uani 1 1 d .
C44 C 0.5026(4) 0.8179(2) 0.2136(2) 0.0878(19) Uani 1 1 d .
C45 C 0.5246(4) 0.7394(3) 0.20731(19) 0.0916(18) Uani 1 1 d .
H45A H 0.5738 0.7348 0.1867 0.137 Uiso 1 1 calc R
H45B H 0.4688 0.7150 0.1914 0.137 Uiso 1 1 calc R
H45C H 0.5451 0.7183 0.2398 0.137 Uiso 1 1 calc R
C46 C 0.5813(8) 0.8567(4) 0.2403(4) 0.293(8) Uani 1 1 d .
H46A H 0.6310 0.8593 0.2198 0.439 Uiso 1 1 calc R
H46B H 0.6041 0.8322 0.2712 0.439 Uiso 1 1 calc R
H46C H 0.5616 0.9044 0.2476 0.439 Uiso 1 1 calc R
C47 C 0.4242(7) 0.8174(4) 0.2506(3) 0.191(5) Uani 1 1 d .
H47A H 0.4493 0.7943 0.2817 0.286 Uiso 1 1 calc R
H47B H 0.3694 0.7916 0.2349 0.286 Uiso 1 1 calc R
H47C H 0.4068 0.8660 0.2572 0.286 Uiso 1 1 calc R
C48 C 0.4780(4) 1.0424(2) 0.10570(19) 0.0681(14) Uani 1 1 d .
C49 C 0.5205(5) 1.0797(3) 0.1537(2) 0.133(3) Uani 1 1 d .
H49A H 0.4727 1.0866 0.1749 0.199 Uiso 1 1 calc R
H49B H 0.5454 1.1256 0.1457 0.199 Uiso 1 1 calc R
H49C H 0.5706 1.0507 0.1711 0.199 Uiso 1 1 calc R
C50 C 0.5520(6) 1.0339(4) 0.0711(3) 0.171(4) Uani 1 1 d .
H50A H 0.5245 1.0103 0.0406 0.257 Uiso 1 1 calc R
H50B H 0.6036 1.0055 0.0877 0.257 Uiso 1 1 calc R
H50C H 0.5749 1.0805 0.0632 0.257 Uiso 1 1 calc R
C51 C 0.4016(5) 1.0908(3) 0.0793(3) 0.138(3) Uani 1 1 d .
H51A H 0.3535 1.0975 0.1003 0.208 Uiso 1 1 calc R
H51B H 0.3743 1.0691 0.0480 0.208 Uiso 1 1 calc R
H51C H 0.4284 1.1366 0.0727 0.208 Uiso 1 1 calc R
C52 C 0.1554(3) 0.8924(3) 0.08949(18) 0.0713(14) Uani 1 1 d .
H52A H 0.0936 0.8796 0.0727 0.107 Uiso 1 1 calc R
H52B H 0.1659 0.9429 0.0849 0.107 Uiso 1 1 calc R
H52C H 0.1596 0.8821 0.1248 0.107 Uiso 1 1 calc R
C53 C 0.1255(4) 0.9862(3) -0.0955(2) 0.0835(16) Uani 1 1 d .
C54 C 0.1859(6) 1.0158(4) -0.1322(3) 0.218(5) Uani 1 1 d .
H54A H 0.1980 0.9785 -0.1552 0.327 Uiso 1 1 calc R
H54B H 0.2447 1.0327 -0.1141 0.327 Uiso 1 1 calc R
H54C H 0.1534 1.0549 -0.1507 0.327 Uiso 1 1 calc R
C55 C 0.1139(5) 1.0501(3) -0.0610(3) 0.134(3) Uani 1 1 d .
H55A H 0.0730 1.0367 -0.0371 0.201 Uiso 1 1 calc R
H55B H 0.0867 1.0899 -0.0808 0.201 Uiso 1 1 calc R
H55C H 0.1746 1.0637 -0.0432 0.201 Uiso 1 1 calc R
C56 C 0.0284(6) 0.9667(3) -0.1201(3) 0.210(5) Uani 1 1 d .
H56A H -0.0061 0.9462 -0.0954 0.314 Uiso 1 1 calc R
H56B H 0.0324 0.9322 -0.1463 0.314 Uiso 1 1 calc R
H56C H -0.0036 1.0091 -0.1342 0.314 Uiso 1 1 calc R
C57 C 0.2700(3) 0.7390(2) -0.10327(17) 0.0605(12) Uani 1 1 d .
C58 C 0.2579(4) 0.7580(3) -0.15999(18) 0.0872(17) Uani 1 1 d .
H58A H 0.2957 0.7994 -0.1649 0.131 Uiso 1 1 calc R
H58B H 0.1926 0.7684 -0.1718 0.131 Uiso 1 1 calc R
H58C H 0.2778 0.7180 -0.1785 0.131 Uiso 1 1 calc R
C59 C 0.2091(4) 0.6713(3) -0.0983(2) 0.0978(19) Uani 1 1 d .
H59A H 0.2151 0.6574 -0.0635 0.147 Uiso 1 1 calc R
H59B H 0.2304 0.6327 -0.1176 0.147 Uiso 1 1 calc R
H59C H 0.1441 0.6818 -0.1107 0.147 Uiso 1 1 calc R
C60 C 0.3753(4) 0.7214(3) -0.08728(19) 0.0805(15) Uani 1 1 d .
H60A H 0.3861 0.7087 -0.0522 0.121 Uiso 1 1 calc R
H60B H 0.4128 0.7627 -0.0927 0.121 Uiso 1 1 calc R
H60C H 0.3927 0.6817 -0.1069 0.121 Uiso 1 1 calc R
C61 C 0.2024(6) 0.5258(3) -0.0001(2) 0.134(3) Uani 1 1 d .
H61A H 0.2525 0.5040 -0.0157 0.161 Uiso 1 1 calc R
H61B H 0.1520 0.5386 -0.0269 0.161 Uiso 1 1 calc R
C62 C 0.1677(6) 0.4739(4) 0.0302(3) 0.143(3) Uani 1 1 d .
H62A H 0.1027 0.4640 0.0159 0.171 Uiso 1 1 calc R
H62B H 0.2032 0.4299 0.0274 0.171 Uiso 1 1 calc R
C63 C 0.1661(8) 0.4159(9) 0.1161(5) 0.236(8) Uani 1 1 d .
H63A H 0.1817 0.3708 0.1009 0.284 Uiso 1 1 calc R
H63B H 0.2013 0.4217 0.1496 0.284 Uiso 1 1 calc R
C64 C 0.0750(11) 0.4279(6) 0.1131(5) 0.252(7) Uani 1 1 d .
H64A H 0.0479 0.3932 0.1333 0.379 Uiso 1 1 calc R
H64B H 0.0456 0.4238 0.0787 0.379 Uiso 1 1 calc R
H64C H 0.0650 0.4755 0.1253 0.379 Uiso 1 1 calc R
C65 C 0.0554(4) 0.6744(4) 0.0970(3) 0.124(2) Uani 1 1 d .
H65A H 0.0345 0.6263 0.1041 0.148 Uiso 1 1 calc R
H65B H 0.0435 0.7047 0.1249 0.148 Uiso 1 1 calc R
C66 C 0.0013(5) 0.6970(8) 0.0572(4) 0.253(7) Uani 1 1 d .
H66A H -0.0252 0.7425 0.0661 0.303 Uiso 1 1 calc R
H66B H -0.0509 0.6633 0.0508 0.303 Uiso 1 1 calc R
C67 C -0.0071(7) 0.7613(7) -0.0234(6) 0.243(7) Uani 1 1 d .
H67A H 0.0075 0.8057 -0.0048 0.292 Uiso 1 1 calc R
H67B H 0.0349 0.7609 -0.0487 0.292 Uiso 1 1 calc R
C68 C -0.0748(11) 0.7731(8) -0.0455(5) 0.305(8) Uani 1 1 d .
H68A H -0.0701 0.8163 -0.0646 0.457 Uiso 1 1 calc R
H68B H -0.1212 0.7797 -0.0234 0.457 Uiso 1 1 calc R
H68C H -0.0934 0.7339 -0.0681 0.457 Uiso 1 1 calc R

loop_
_atom_site_aniso_label
_atom_site_aniso_U_11
_atom_site_aniso_U_22
_atom_site_aniso_U_33
_atom_site_aniso_U_23
_atom_site_aniso_U_13
_atom_site_aniso_U_12
Li1 0.077(6) 0.045(4) 0.068(6) 0.003(4) 0.009(4) 0.002(4)
Li2 0.081(6) 0.060(5) 0.069(6) -0.001(4) 0.020(4) -0.005(4)
Li3 0.095(7) 0.055(5) 0.083(6) 0.008(4) 0.006(5) -0.004(4)
Li4 0.066(6) 0.072(5) 0.086(6) -0.002(5) 0.005(4) -0.001(4)
Li5 0.069(5) 0.050(4) 0.063(5) -0.001(4) 0.012(4) 0.006(4)
Li6 0.071(5) 0.056(5) 0.064(5) 0.006(4) -0.011(4) 0.004(4)
O1 0.065(2) 0.0369(15) 0.058(2) 0.0005(14) 0.0009(14) -0.0017(14)
O2 0.067(2) 0.0399(15) 0.060(2) 0.0046(14) 0.0169(15) 0.0014(14)
O3 0.048(2) 0.071(2) 0.088(3) 0.0052(17) 0.0094(16) -0.0035(16)
O4 0.074(2) 0.0494(17) 0.073(2) -0.0045(16) 0.0013(17) -0.0152(16)
O5 0.0584(19) 0.0433(15) 0.0501(19) 0.0004(14) 0.0009(14) 0.0059(14)
O6 0.0504(19) 0.0450(16) 0.063(2) 0.0090(14) 0.0046(15) 0.0007(14)
O7 0.218(5) 0.081(3) 0.103(4) 0.008(3) 0.032(3) -0.070(3)
O8 0.081(3) 0.161(4) 0.115(4) 0.017(3) -0.004(3) 0.022(3)
C1 0.050(3) 0.043(2) 0.051(3) 0.000(2) 0.008(2) 0.001(2)
C2 0.053(3) 0.049(3) 0.057(3) 0.008(2) 0.007(2) 0.000(2)
C3 0.055(3) 0.060(3) 0.072(3) 0.004(3) 0.006(3) -0.005(2)
C4 0.059(3) 0.059(3) 0.066(3) 0.010(3) 0.001(2) 0.005(3)
C5 0.071(4) 0.047(3) 0.057(3) 0.012(2) 0.014(3) 0.011(3)
C6 0.057(3) 0.041(2) 0.049(3) 0.006(2) 0.012(2) 0.001(2)
C7 0.065(3) 0.040(2) 0.055(3) 0.004(2) 0.013(2) -0.003(2)
C8 0.064(3) 0.037(2) 0.051(3) 0.005(2) 0.019(2) -0.003(2)
C9 0.091(4) 0.037(2) 0.065(3) 0.006(2) 0.031(3) 0.001(2)
C10 0.102(4) 0.041(3) 0.059(3) 0.011(2) 0.031(3) 0.005(3)
C11 0.094(4) 0.050(3) 0.061(3) 0.010(3) 0.033(3) 0.002(3)
C12 0.072(3) 0.043(2) 0.056(3) 0.004(2) 0.022(2) 0.000(2)
C13 0.066(3) 0.039(2) 0.053(3) 0.007(2) 0.010(2) -0.004(2)
C14 0.054(3) 0.047(3) 0.073(4) 0.011(2) 0.008(2) -0.005(2)
C15 0.103(4) 0.049(3) 0.091(4) 0.023(3) 0.032(3) 0.011(3)
C16 0.140(5) 0.070(3) 0.084(4) 0.015(3) 0.049(4) 0.008(3)
C17 0.082(4) 0.110(5) 0.163(6) 0.069(4) -0.004(4) -0.045(4)
C18 0.076(4) 0.071(3) 0.082(4) 0.016(3) -0.016(3) 0.010(3)
C19 0.101(6) 0.315(12) 0.176(8) 0.001(8) -0.008(6) 0.113(7)
C20 0.122(7) 0.311(12) 0.213(9) 0.191(9) -0.057(6) -0.025(7)
C21 0.320(13) 0.128(6) 0.237(10) -0.049(7) -0.214(10) 0.048(7)
C22 0.116(4) 0.056(3) 0.067(4) -0.010(3) 0.035(3) -0.005(3)
C23 0.149(6) 0.048(3) 0.092(5) 0.028(3) 0.047(4) 0.025(3)
C24 0.470(17) 0.041(4) 0.137(7) 0.012(4) 0.121(8) 0.027(6)
C25 0.213(11) 0.136(7) 0.373(16) 0.130(9) 0.010(11) 0.068(8)
C26 0.506(18) 0.107(5) 0.206(9) 0.114(6) 0.254(11) 0.155(8)
C27 0.081(4) 0.061(3) 0.066(3) 0.009(3) 0.031(3) 0.010(3)
C28 0.151(6) 0.107(4) 0.082(4) 0.015(4) 0.072(4) 0.034(4)
C29 0.092(5) 0.108(4) 0.101(5) 0.014(4) 0.039(4) 0.022(4)
C30 0.130(5) 0.071(3) 0.094(4) -0.024(3) 0.034(4) 0.011(3)
C31 0.065(3) 0.034(2) 0.053(3) 0.001(2) 0.005(2) -0.001(2)
C32 0.073(3) 0.046(3) 0.053(3) 0.000(2) -0.013(2) -0.003(2)
C33 0.065(3) 0.050(3) 0.062(3) -0.004(2) -0.007(2) -0.006(2)
C34 0.062(3) 0.048(3) 0.049(3) 0.001(2) 0.004(2) -0.006(2)
C35 0.061(3) 0.046(3) 0.053(3) 0.007(2) -0.001(2) 0.009(2)
C36 0.048(3) 0.042(2) 0.047(3) -0.003(2) 0.005(2) 0.001(2)
C37 0.049(3) 0.050(2) 0.046(3) -0.004(2) 0.003(2) 0.005(2)
C38 0.041(3) 0.051(2) 0.047(3) 0.000(2) 0.000(2) 0.003(2)
C39 0.050(3) 0.054(3) 0.062(3) 0.004(2) -0.003(2) 0.007(2)
C40 0.053(3) 0.059(3) 0.063(4) 0.009(3) -0.003(2) 0.013(2)
C41 0.059(3) 0.065(3) 0.046(3) 0.007(3) -0.006(2) -0.006(3)
C42 0.045(3) 0.053(3) 0.045(3) 0.001(2) -0.001(2) -0.001(2)
C43 0.040(3) 0.045(2) 0.048(3) 0.001(2) -0.003(2) 0.000(2)
C44 0.131(5) 0.050(3) 0.066(4) 0.003(3) -0.040(4) -0.003(3)
C45 0.107(4) 0.077(4) 0.080(4) 0.011(3) -0.021(3) 0.026(3)
C46 0.379(14) 0.116(6) 0.285(11) 0.112(7) -0.279(12) -0.116(8)
C47 0.371(14) 0.136(6) 0.069(5) 0.017(5) 0.047(7) 0.109(8)
C48 0.081(4) 0.056(3) 0.067(4) 0.004(3) 0.009(3) -0.019(3)
C49 0.204(7) 0.079(4) 0.100(5) 0.006(4) -0.027(5) -0.069(4)
C50 0.175(8) 0.121(6) 0.248(10) -0.027(6) 0.130(7) -0.057(5)
C51 0.158(6) 0.065(4) 0.176(7) 0.058(4) -0.027(5) -0.024(4)
C52 0.060(3) 0.084(3) 0.073(4) -0.006(3) 0.018(3) 0.015(3)
C53 0.091(4) 0.077(4) 0.079(4) 0.026(3) 0.000(3) 0.026(3)
C54 0.251(11) 0.198(8) 0.232(10) 0.166(8) 0.128(8) 0.140(8)
C55 0.170(7) 0.067(4) 0.153(7) 0.020(4) -0.014(5) 0.036(4)
C56 0.166(8) 0.100(5) 0.307(12) 0.023(6) -0.150(8) 0.022(5)
C57 0.073(3) 0.058(3) 0.049(3) -0.002(2) 0.003(2) -0.001(3)
C58 0.114(5) 0.093(4) 0.053(3) -0.005(3) 0.007(3) 0.008(3)
C59 0.141(5) 0.071(3) 0.080(4) -0.018(3) 0.012(4) -0.032(3)
C60 0.089(4) 0.079(3) 0.077(4) -0.005(3) 0.020(3) 0.024(3)
C61 0.223(8) 0.086(4) 0.089(5) -0.017(4) 0.007(5) -0.074(5)
C62 0.220(9) 0.104(5) 0.106(6) -0.035(5) 0.032(6) -0.084(5)
C63 0.197(12) 0.320(19) 0.200(12) -0.090(12) 0.054(11) -0.151(14)
C64 0.41(2) 0.153(9) 0.178(11) -0.006(7) 0.007(15) -0.034(14)
C65 0.060(5) 0.180(7) 0.133(7) 0.028(5) 0.021(4) 0.003(4)
C66 0.068(6) 0.56(2) 0.133(9) 0.101(11) 0.020(5) 0.037(8)
C67 0.113(8) 0.235(11) 0.343(18) 0.035(11) -0.095(9) 0.054(8)
C68 0.32(2) 0.270(15) 0.289(17) 0.047(12) -0.074(15) 0.028(16)

loop_
_atom_type_symbol
_atom_type_description
_atom_type_scat_dispersion_real
_atom_type_scat_dispersion_imag
_atom_type_scat_source
C C 0.0033 0.0016 'International Tables Vol C Tables 4.2.6.8 and 6.1.1.4'
H H 0.0000 0.0000 'International Tables Vol C Tables 4.2.6.8 and 6.1.1.4'
Li Li -0.0003 0.0001 'International Tables Vol C Tables 4.2.6.8 and 6.1.1.4'
O O 0.0106 0.0060 'International Tables Vol C Tables 4.2.6.8 and 6.1.1.4'

loop_
_geom_angle_atom_site_label_1
_geom_angle_atom_site_label_2
_geom_angle_atom_site_label_3
_geom_angle
O2 Li1 O1 99.0(4)
O2 Li1 O6 121.4(4)
O1 Li1 O6 100.1(3)
O2 Li1 C1 129.7(4)
O1 Li1 C1 124.0(4)
O6 Li1 C1 35.19(17)
O2 Li1 C6 101.2(3)
O1 Li1 C6 158.4(4)
O6 Li1 C6 62.4(2)
C1 Li1 C6 34.54(17)
O2 Li1 Li2 50.7(3)
O1 Li1 Li2 48.7(3)
O6 Li1 Li2 116.9(4)
C1 Li1 Li2 151.8(4)
C6 Li1 Li2 148.9(4)
O2 Li1 Li6 121.3(4)
O1 Li1 Li6 53.5(3)
O6 Li1 Li6 46.7(2)
C1 Li1 Li6 75.9(3)
C6 Li1 Li6 108.3(4)
Li2 Li1 Li6 82.2(3)
O2 Li1 C45 117.5(4)
O1 Li1 C45 77.0(3)
O6 Li1 C45 120.6(3)
C1 Li1 C45 98.1(3)
C6 Li1 C45 100.2(3)
Li2 Li1 C45 104.9(3)
Li6 Li1 C45 105.7(3)
O2 Li1 C13 26.25(16)
O1 Li1 C13 122.4(4)
O6 Li1 C13 121.0(3)
C1 Li1 C13 112.2(3)
C6 Li1 C13 79.0(2)
Li2 Li1 C13 76.0(3)
Li6 Li1 C13 143.3(4)
C45 Li1 C13 108.2(3)
O2 Li1 C7 70.7(2)
O1 Li1 C7 156.7(4)
O6 Li1 C7 70.1(2)
C1 Li1 C7 59.5(2)
C6 Li1 C7 33.32(15)
Li2 Li1 C7 115.6(3)
Li6 Li1 C7 113.1(3)
C45 Li1 C7 126.3(3)
C13 Li1 C7 54.43(18)
O2 Li1 Li3 35.8(2)
O1 Li1 Li3 92.6(3)
O6 Li1 Li3 88.5(3)
C1 Li1 Li3 110.6(3)
C6 Li1 Li3 99.2(3)
Li2 Li1 Li3 50.8(3)
Li6 Li1 Li3 89.2(3)
C45 Li1 Li3 150.2(4)
C13 Li1 Li3 54.2(2)
C7 Li1 Li3 66.6(2)
O2 Li1 Li5 93.0(3)
O1 Li1 Li5 92.9(3)
O6 Li1 Li5 31.46(19)
C1 Li1 Li5 63.0(2)
C6 Li1 Li5 78.4(3)
Li2 Li1 Li5 89.0(3)
Li6 Li1 Li5 47.8(2)
C45 Li1 Li5 148.8(3)
C13 Li1 Li5 102.2(3)
C7 Li1 Li5 67.6(2)
Li3 Li1 Li5 58.0(2)
O3 Li2 O1 124.7(5)
O3 Li2 O2 100.8(4)
O1 Li2 O2 96.8(4)
O3 Li2 Li1 119.6(4)
O1 Li2 Li1 49.1(3)
O2 Li2 Li1 48.1(2)
O3 Li2 Li3 49.3(3)
O1 Li2 Li3 118.6(4)
O2 Li2 Li3 51.9(3)
Li1 Li2 Li3 80.1(3)
O3 Li2 Li4 32.6(2)
O1 Li2 Li4 93.7(3)
O2 Li2 Li4 97.0(3)
Li1 Li2 Li4 92.8(3)
Li3 Li2 Li4 51.5(3)
O3 Li2 Li6 92.3(3)
O1 Li2 Li6 35.3(2)
O2 Li2 Li6 90.7(3)
Li1 Li2 Li6 49.5(3)
Li3 Li2 Li6 87.6(3)
Li4 Li2 Li6 59.8(2)
O7 Li3 O3 128.0(5)
O7 Li3 O4 86.8(4)
O3 Li3 O4 97.8(4)
O7 Li3 O2 125.2(4)
O3 Li3 O2 93.9(4)
O4 Li3 O2 125.0(5)
O7 Li3 Li2 155.1(5)
O3 Li3 Li2 45.5(3)
O4 Li3 Li2 116.8(4)
O2 Li3 Li2 48.7(3)
O7 Li3 Li4 116.5(4)
O3 Li3 Li4 48.8(3)
O4 Li3 Li4 49.0(3)
O2 Li3 Li4 117.8(4)
Li2 Li3 Li4 78.0(3)
O7 Li3 C62 27.8(2)
O3 Li3 C62 125.6(4)
O4 Li3 C62 59.0(3)
O2 Li3 C62 140.4(4)
Li2 Li3 C62 170.8(4)
Li4 Li3 C62 94.0(4)
O7 Li3 C61 57.9(3)
O3 Li3 C61 113.7(4)
O4 Li3 C61 28.96(19)
O2 Li3 C61 140.8(5)
Li2 Li3 C61 145.0(4)
Li4 Li3 C61 69.6(3)
C62 Li3 C61 30.0(2)
O7 Li3 C13 97.2(3)
O3 Li3 C13 117.8(4)
O4 Li3 C13 128.5(4)
O2 Li3 C13 28.10(15)
Li2 Li3 C13 75.0(3)
Li4 Li3 C13 144.6(4)
C62 Li3 C13 114.2(3)
C61 Li3 C13 126.9(4)
O7 Li3 Li5 113.7(4)
O3 Li3 Li5 93.3(3)
O4 Li3 Li5 31.9(2)
O2 Li3 Li5 94.1(3)
Li2 Li3 Li5 91.2(3)
Li4 Li3 Li5 52.2(3)
C62 Li3 Li5 87.3(3)
C61 Li3 Li5 58.7(3)
C13 Li3 Li5 105.7(3)
O7 Li3 Li1 142.8(4)
O3 Li3 Li1 88.8(3)
O4 Li3 Li1 94.1(3)
O2 Li3 Li1 32.5(2)
Li2 Li3 Li1 49.1(3)
Li4 Li3 Li1 90.8(3)
C62 Li3 Li1 136.5(4)
C61 Li3 Li1 117.1(4)
C13 Li3 Li1 54.1(2)
Li5 Li3 Li1 62.3(3)
O3 Li4 O4 96.8(4)
O3 Li4 O5 122.2(4)
O4 Li4 O5 92.0(4)
O3 Li4 O8 87.6(4)
O4 Li4 O8 131.3(4)
O5 Li4 O8 126.1(4)
O3 Li4 Li3 48.2(3)
O4 Li4 Li3 48.6(3)
O5 Li4 Li3 114.0(4)
O8 Li4 Li3 118.8(4)
O3 Li4 Li5 113.6(4)
O4 Li4 Li5 45.1(2)
O5 Li4 Li5 47.2(2)
O8 Li4 Li5 158.3(5)
Li3 Li4 Li5 75.9(3)
O3 Li4 C65 30.1(2)
O4 Li4 C65 110.8(4)
O5 Li4 C65 143.1(4)
O8 Li4 C65 58.1(3)
Li3 Li4 C65 67.9(3)
Li5 Li4 C65 142.0(4)
O3 Li4 C66 57.6(3)
O4 Li4 C66 125.1(5)
O5 Li4 C66 142.8(5)
O8 Li4 C66 30.2(2)
Li3 Li4 C66 92.5(4)
Li5 Li4 C66 168.3(5)
C65 Li4 C66 27.9(2)
O3 Li4 C43 128.6(4)
O4 Li4 C43 114.8(4)
O5 Li4 C43 27.36(15)
O8 Li4 C43 98.7(3)
Li3 Li4 C43 140.4(4)
Li5 Li4 C43 72.5(3)
C65 Li4 C43 132.4(4)
C66 Li4 C43 118.8(4)
O3 Li4 Li2 30.1(2)
O4 Li4 Li2 92.3(3)
O5 Li4 Li2 92.8(3)
O8 Li4 Li2 112.2(4)
Li3 Li4 Li2 50.6(3)
Li5 Li4 Li2 89.4(3)
C65 Li4 Li2 58.9(3)
C66 Li4 Li2 84.4(4)
C43 Li4 Li2 105.6(3)
O3 Li4 Li6 91.2(3)
O4 Li4 Li6 88.0(3)
O5 Li4 Li6 32.1(2)
O8 Li4 Li6 140.5(4)
Li3 Li4 Li6 88.0(3)
Li5 Li4 Li6 48.6(2)
C65 Li4 Li6 117.3(4)
C66 Li4 Li6 134.1(4)
C43 Li4 Li6 53.1(2)
Li2 Li4 Li6 61.2(2)
O4 Li5 O6 128.1(4)
O4 Li5 O5 99.7(4)
O6 Li5 O5 96.7(3)
O4 Li5 Li6 119.4(4)
O6 Li5 Li6 49.0(2)
O5 Li5 Li6 48.4(2)
O4 Li5 Li4 49.2(3)
O6 Li5 Li4 120.5(4)
O5 Li5 Li4 50.9(3)
Li6 Li5 Li4 79.8(3)
O4 Li5 Li3 34.2(2)
O6 Li5 Li3 95.6(3)
O5 Li5 Li3 95.8(3)
Li6 Li5 Li3 91.4(3)
Li4 Li5 Li3 51.9(3)
O4 Li5 Li1 93.7(3)
O6 Li5 Li1 37.1(2)
O5 Li5 Li1 91.0(3)
Li6 Li5 Li1 49.1(2)
Li4 Li5 Li1 88.7(3)
Li3 Li5 Li1 59.7(2)
O5 Li6 O6 97.4(4)
O5 Li6 O1 122.1(4)
O6 Li6 O1 103.4(3)
O5 Li6 C31 130.2(4)
O6 Li6 C31 126.7(4)
O1 Li6 C31 35.26(17)
O5 Li6 Li5 50.0(3)
O6 Li6 Li5 48.2(2)
O1 Li6 Li5 118.1(4)
C31 Li6 Li5 153.1(4)
O5 Li6 C36 102.5(3)
O6 Li6 C36 159.7(4)
O1 Li6 C36 62.4(2)
C31 Li6 C36 33.89(16)
Li5 Li6 C36 150.1(4)
O5 Li6 Li1 122.0(4)
O6 Li6 Li1 56.1(3)
O1 Li6 Li1 47.4(2)
C31 Li6 Li1 76.5(3)
Li5 Li6 Li1 83.1(3)
C36 Li6 Li1 108.7(4)
O5 Li6 C15 120.7(4)
O6 Li6 C15 77.8(3)
O1 Li6 C15 116.2(3)
C31 Li6 C15 93.1(3)
Li5 Li6 C15 109.0(4)
C36 Li6 C15 95.0(3)
Li1 Li6 C15 104.0(3)
O5 Li6 C43 26.84(14)
O6 Li6 C43 119.4(4)
O1 Li6 C43 123.6(4)
C31 Li6 C43 113.5(3)
Li5 Li6 C43 75.1(3)
C36 Li6 C43 80.8(2)
Li1 Li6 C43 146.0(4)
C15 Li6 C43 107.6(3)
O5 Li6 C37 71.1(3)
O6 Li6 C37 160.9(4)
O1 Li6 C37 72.2(3)
C31 Li6 C37 59.9(2)
Li5 Li6 C37 116.6(3)
C36 Li6 C37 33.50(15)
Li1 Li6 C37 116.4(4)
C15 Li6 C37 121.0(3)
C43 Li6 C37 55.17(18)
O5 Li6 Li4 35.1(2)
O6 Li6 Li4 94.4(3)
O1 Li6 Li4 89.5(3)
C31 Li6 Li4 110.9(4)
Li5 Li6 Li4 51.6(3)
C36 Li6 Li4 99.7(3)
Li1 Li6 Li4 91.3(3)
C15 Li6 Li4 154.1(4)
C43 Li6 Li4 54.7(2)
C37 Li6 Li4 67.3(2)
O5 Li6 Li2 93.6(3)
O6 Li6 Li2 95.6(3)
O1 Li6 Li2 31.8(2)
C31 Li6 Li2 63.5(3)
Li5 Li6 Li2 89.7(3)
C36 Li6 Li2 79.5(3)
Li1 Li6 Li2 48.3(3)
C15 Li6 Li2 145.5(3)
C43 Li6 Li2 105.1(3)
C37 Li6 Li2 70.7(2)
Li4 Li6 Li2 59.0(3)
C31 O1 Li2 142.4(3)
C31 O1 Li1 135.3(4)
Li2 O1 Li1 82.2(3)
C31 O1 Li6 83.5(3)
Li2 O1 Li6 112.9(3)
Li1 O1 Li6 79.1(3)
C13 O2 Li1 116.3(3)
C13 O2 Li2 155.6(4)
Li1 O2 Li2 81.1(3)
C13 O2 Li3 107.1(3)
Li1 O2 Li3 111.7(4)
Li2 O2 Li3 79.4(3)
C65 O3 Li2 132.1(5)
C65 O3 Li3 123.0(4)
Li2 O3 Li3 85.2(4)
C65 O3 Li4 105.0(4)
Li2 O3 Li4 117.3(4)
Li3 O3 Li4 83.0(4)
C61 O4 Li5 129.0(5)
C61 O4 Li3 108.0(4)
Li5 O4 Li3 113.9(4)
C61 O4 Li4 128.4(4)
Li5 O4 Li4 85.7(3)
Li3 O4 Li4 82.3(4)
C43 O5 Li6 114.6(3)
C43 O5 Li5 152.3(3)
Li6 O5 Li5 81.6(3)
C43 O5 Li4 109.3(3)
Li6 O5 Li4 112.9(4)
Li5 O5 Li4 82.0(3)
C1 O6 Li5 144.2(3)
C1 O6 Li6 132.9(3)
Li5 O6 Li6 82.7(3)
C1 O6 Li1 78.7(3)
Li5 O6 Li1 111.5(3)
Li6 O6 Li1 77.3(3)
C62 O7 C63 116.2(7)
C62 O7 Li3 109.3(5)
C63 O7 Li3 130.1(6)
C66 O8 C67 121.3(8)
C66 O8 Li4 102.6(5)
C67 O8 Li4 127.4(6)
O6 C1 C6 119.4(4)
O6 C1 C2 121.5(4)
C6 C1 C2 119.0(4)
O6 C1 Li1 66.1(3)
C6 C1 Li1 77.8(3)
C2 C1 Li1 124.4(3)
C3 C2 C1 116.7(4)
C3 C2 C14 120.3(4)
C1 C2 C14 122.8(4)
C2 C3 C4 125.8(4)
C3 C4 C5 115.2(4)
C3 C4 C18 122.2(4)
C5 C4 C18 122.5(4)
C6 C5 C4 123.2(4)
C5 C6 C1 119.6(4)
C5 C6 C7 119.6(4)
C1 C6 C7 120.5(4)
C5 C6 Li1 122.6(3)
C1 C6 Li1 67.7(3)
C7 C6 Li1 86.1(3)
C8 C7 C22 113.2(3)
C8 C7 C6 113.6(3)
C22 C7 C6 107.8(3)
C8 C7 Li1 88.6(3)
C22 C7 Li1 158.2(3)
C6 C7 Li1 60.6(3)
C9 C8 C13 119.0(4)
C9 C8 C7 121.6(4)
C13 C8 C7 119.3(3)
C10 C9 C8 123.1(4)
C9 C10 C11 116.5(4)
C9 C10 C23 120.9(4)
C11 C10 C23 122.6(4)
C10 C11 C12 124.0(4)
C11 C12 C13 118.1(4)
C11 C12 C27 119.7(4)
C13 C12 C27 122.1(4)
O2 C13 C12 123.1(4)
O2 C13 C8 117.6(4)
C12 C13 C8 119.3(4)
O2 C13 Li1 37.4(2)
C12 C13 Li1 140.2(3)
C8 C13 Li1 91.7(3)
O2 C13 Li3 44.8(2)
C12 C13 Li3 121.7(4)
C8 C13 Li3 99.2(3)
Li1 C13 Li3 71.7(2)
C17 C14 C2 112.8(4)
C17 C14 C16 107.6(4)
C2 C14 C16 107.8(3)
C17 C14 C15 106.7(4)
C2 C14 C15 113.7(4)
C16 C14 C15 108.0(4)
C14 C15 Li6 115.2(3)
C21 C18 C20 111.4(7)
C21 C18 C19 108.1(7)
C20 C18 C19 104.0(6)
C21 C18 C4 110.8(4)
C20 C18 C4 113.3(5)
C19 C18 C4 108.8(5)
C26 C23 C24 109.8(6)
C26 C23 C25 109.9(7)
C24 C23 C25 102.9(7)
C26 C23 C10 114.3(5)
C24 C23 C10 111.7(5)
C25 C23 C10 107.6(5)
C29 C27 C30 110.7(4)
C29 C27 C12 111.4(4)
C30 C27 C12 110.0(4)
C29 C27 C28 106.8(4)
C30 C27 C28 106.2(4)
C12 C27 C28 111.6(4)
O1 C31 C36 118.6(3)
O1 C31 C32 122.4(4)
C36 C31 C32 118.8(3)
O1 C31 Li6 61.2(3)
C36 C31 Li6 78.7(3)
C32 C31 Li6 128.8(4)
C33 C32 C31 117.2(4)
C33 C32 C44 119.4(4)
C31 C32 C44 123.1(4)
C34 C33 C32 125.4(4)
C35 C34 C33 115.5(4)
C35 C34 C48 122.5(4)
C33 C34 C48 122.0(4)
C36 C35 C34 122.9(4)
C35 C36 C31 119.8(4)
C35 C36 C37 118.3(4)
C31 C36 C37 121.5(3)
C35 C36 Li6 128.1(3)
C31 C36 Li6 67.4(3)
C37 C36 Li6 83.0(3)
C38 C37 C36 114.6(3)
C38 C37 C52 112.8(3)
C36 C37 C52 107.4(3)
C38 C37 Li6 87.5(3)
C36 C37 Li6 63.5(2)
C52 C37 Li6 159.6(3)
C39 C38 C43 118.9(4)
C39 C38 C37 122.2(4)
C43 C38 C37 118.9(3)
C40 C39 C38 123.0(4)
C39 C40 C41 116.5(4)
C39 C40 C53 123.1(4)
C41 C40 C53 120.3(5)
C40 C41 C42 124.3(4)
C43 C42 C41 117.3(4)
C43 C42 C57 122.7(4)
C41 C42 C57 120.0(4)
O5 C43 C42 122.9(4)
O5 C43 C38 117.2(4)
C42 C43 C38 119.9(4)
O5 C43 Li6 38.5(2)
C42 C43 Li6 139.7(3)
C38 C43 Li6 90.5(3)
O5 C43 Li4 43.3(2)
C42 C43 Li4 121.0(3)
C38 C43 Li4 101.2(3)
Li6 C43 Li4 72.2(3)
C46 C44 C45 112.4(6)
C46 C44 C32 113.9(4)
C45 C44 C32 115.2(4)
C46 C44 C47 105.3(7)
C45 C44 C47 103.9(5)
C32 C44 C47 104.7(5)
C44 C45 Li1 117.3(3)
C51 C48 C49 107.4(5)
C51 C48 C50 107.3(5)
C49 C48 C50 109.8(5)
C51 C48 C34 112.0(4)
C49 C48 C34 111.9(4)
C50 C48 C34 108.2(4)
C56 C53 C54 112.8(6)
C56 C53 C40 109.7(5)
C54 C53 C40 111.4(5)
C56 C53 C55 106.1(5)
C54 C53 C55 103.7(6)
C40 C53 C55 112.8(4)
C42 C57 C60 109.8(3)
C42 C57 C58 113.1(4)
C60 C57 C58 106.6(4)
C42 C57 C59 110.5(4)
C60 C57 C59 110.0(4)
C58 C57 C59 106.7(4)
O4 C61 C62 116.6(5)
O4 C61 Li3 43.0(3)
C62 C61 Li3 73.6(4)
O7 C62 C61 119.2(5)
O7 C62 Li3 42.8(3)
C61 C62 Li3 76.4(4)
C64 C63 O7 86.8(13)
C66 C65 O3 120.6(7)
C66 C65 Li4 76.9(5)
O3 C65 Li4 44.9(3)
C65 C66 O8 122.4(7)
C65 C66 Li4 75.2(5)
O8 C66 Li4 47.3(4)
C68 C67 O8 138.3(16)

loop_
_geom_bond_atom_site_label_1
_geom_bond_atom_site_label_2
_geom_bond_distance
Li1 O2 1.869(8)
Li1 O1 1.892(7)
Li1 O6 2.146(8)
Li1 C1 2.302(9)
Li1 C6 2.433(8)
Li1 Li2 2.480(11)
Li1 Li6 2.523(10)
Li1 C45 2.684(9)
Li1 C13 2.755(8)
Li1 C7 2.786(8)
Li1 Li3 3.231(11)
Li1 Li5 3.314(11)
Li2 O3 1.818(9)
Li2 O1 1.881(8)
Li2 O2 1.943(8)
Li2 Li3 2.541(11)
Li2 Li4 3.219(12)
Li2 Li6 3.290(11)
Li3 O7 1.931(9)
Li3 O3 1.933(9)
Li3 O4 1.949(10)
Li3 O2 2.034(9)
Li3 Li4 2.574(11)
Li3 C62 2.681(10)
Li3 C61 2.717(11)
Li3 C13 2.759(9)
Li3 Li5 3.173(12)
Li4 O3 1.951(9)
Li4 O4 1.961(8)
Li4 O5 2.024(9)
Li4 O8 2.026(9)
Li4 Li5 2.585(11)
Li4 C65 2.671(11)
Li4 C66 2.692(12)
Li4 C43 2.784(9)
Li4 Li6 3.247(11)
Li5 O4 1.836(8)
Li5 O6 1.859(8)
Li5 O5 1.914(7)
Li5 Li6 2.473(10)
Li6 O5 1.870(7)
Li6 O6 1.882(8)
Li6 O1 2.064(9)
Li6 C31 2.339(9)
Li6 C36 2.484(8)
Li6 C15 2.684(10)
Li6 C43 2.729(8)
Li6 C37 2.755(8)
O1 C31 1.359(4)
O2 C13 1.359(4)
O3 C65 1.388(6)
O4 C61 1.384(5)
O5 C43 1.355(4)
O6 C1 1.353(4)
O7 C62 1.327(7)
O7 C63 1.662(16)
O8 C66 1.386(8)
O8 C67 1.433(11)
C1 C6 1.411(5)
C1 C2 1.426(5)
C2 C3 1.380(5)
C2 C14 1.535(5)
C3 C4 1.381(6)
C4 C5 1.390(6)
C4 C18 1.533(6)
C5 C6 1.375(5)
C6 C7 1.534(5)
C7 C8 1.513(5)
C7 C22 1.529(5)
C8 C9 1.382(5)
C8 C13 1.423(6)
C9 C10 1.378(6)
C10 C11 1.386(6)
C10 C23 1.530(6)
C11 C12 1.388(5)
C12 C13 1.402(6)
C12 C27 1.543(6)
C14 C17 1.521(6)
C14 C16 1.538(6)
C14 C15 1.539(6)
C18 C21 1.463(8)
C18 C20 1.491(8)
C18 C19 1.516(9)
C23 C26 1.455(8)
C23 C24 1.481(8)
C23 C25 1.516(10)
C27 C29 1.524(6)
C27 C30 1.526(6)
C27 C28 1.557(6)
C31 C36 1.413(5)
C31 C32 1.414(5)
C32 C33 1.384(5)
C32 C44 1.537(6)
C33 C34 1.383(5)
C34 C35 1.383(5)
C34 C48 1.529(6)
C35 C36 1.383(5)
C36 C37 1.532(5)
C37 C38 1.524(5)
C37 C52 1.549(5)
C38 C39 1.387(5)
C38 C43 1.425(5)
C39 C40 1.364(6)
C40 C41 1.393(6)
C40 C53 1.525(6)
C41 C42 1.395(5)
C42 C43 1.392(5)
C42 C57 1.527(6)
C44 C46 1.435(8)
C44 C45 1.506(6)
C44 C47 1.603(10)
C48 C51 1.508(7)
C48 C49 1.508(7)
C48 C50 1.515(8)
C53 C56 1.490(8)
C53 C54 1.505(8)
C53 C55 1.530(7)
C57 C60 1.539(6)
C57 C58 1.545(6)
C57 C59 1.548(6)
C61 C62 1.399(8)
C63 C64 1.312(16)
C65 C66 1.293(9)
C67 C68 1.081(12)
